data_7041398
loop_
_publ_author_name
'Zhang, Jian-Wei'
'Hu, Man-Cheng'
'Li, Shu-Ni'
'Jiang, Yu-Cheng'
'Zhai, Quan-Guo'

_publ_section_title
;
 Microporous rod metal-organic frameworks with diverse Zn/Cd-triazolate
 ribbons as secondary building units for CO2 uptake and selective
 adsorption of hydrocarbons.
;
_journal_issue 3
_journal_name_full 'Dalton transactions (Cambridge, England : 2003)'
_journal_page_first 836
_journal_page_last 844
_journal_paper_doi 10.1039/c6dt04433f
_journal_volume 46
_journal_year 2017
_chemical_formula_sum 'C40 H32 Cd5 N20 O16'
_chemical_formula_weight 1610.86
_chemical_name_systematic
; 
 ? 
;
_space_group_IT_number 73
_symmetry_cell_setting orthorhombic
_symmetry_space_group_name_Hall '-I 2b 2c'
_symmetry_space_group_name_H-M 'I b c a'
_atom_sites_solution_hydrogens geom
_atom_sites_solution_primary direct
_atom_sites_solution_secondary difmap
_audit_creation_method SHELXL-97
_audit_update_record
;
2016-09-15 deposited with the CCDC.
2016-12-12 downloaded from the CCDC.
;
_cell_angle_alpha 90.00
_cell_angle_beta 90.00
_cell_angle_gamma 90.00
_cell_formula_units_Z 8
_cell_length_a 17.4956(8)
_cell_length_b 29.4158(11)
_cell_length_c 35.2708(14)
_cell_measurement_reflns_used 4717
_cell_measurement_temperature 296(2)
_cell_measurement_theta_max 22.14
_cell_measurement_theta_min 2.33
_cell_volume 18152.0(13)
_computing_structure_refinement 'SHELXL-97 (Sheldrick, 1997)'
_computing_structure_solution 'SHELXS-97 (Sheldrick, 1990)'
_diffrn_ambient_temperature 296(2)
_diffrn_measured_fraction_theta_full 0.993
_diffrn_measured_fraction_theta_max 0.993
_diffrn_measurement_device_type 'Bruker APEX-II CCD'
_diffrn_radiation_monochromator graphite
_diffrn_radiation_source 'fine-focus sealed tube'
_diffrn_radiation_type MoK\a
_diffrn_radiation_wavelength 0.71073
_diffrn_reflns_av_R_equivalents 0.0656
_diffrn_reflns_av_sigmaI/netI 0.0588
_diffrn_reflns_limit_h_max 18
_diffrn_reflns_limit_h_min -18
_diffrn_reflns_limit_k_max 31
_diffrn_reflns_limit_k_min -31
_diffrn_reflns_limit_l_max 35
_diffrn_reflns_limit_l_min -37
_diffrn_reflns_number 26904
_diffrn_reflns_theta_full 22.50
_diffrn_reflns_theta_max 22.50
_diffrn_reflns_theta_min 1.15
_exptl_absorpt_coefficient_mu 1.203
_exptl_crystal_colour colorless
_exptl_crystal_density_diffrn 1.179
_exptl_crystal_density_method 'not measured'
_exptl_crystal_description block
_exptl_crystal_F_000 6240
_exptl_crystal_size_max 0.36
_exptl_crystal_size_mid 0.30
_exptl_crystal_size_min 0.28
_platon_squeeze_details
;
;
_refine_diff_density_max 2.639
_refine_diff_density_min -0.886
_refine_diff_density_rms 0.181
_refine_ls_extinction_method none
_refine_ls_goodness_of_fit_ref 1.042
_refine_ls_hydrogen_treatment constr
_refine_ls_matrix_type full
_refine_ls_number_parameters 366
_refine_ls_number_reflns 5908
_refine_ls_number_restraints 0
_refine_ls_restrained_S_all 1.042
_refine_ls_R_factor_all 0.0851
_refine_ls_R_factor_gt 0.0627
_refine_ls_shift/su_max 0.001
_refine_ls_shift/su_mean 0.000
_refine_ls_structure_factor_coef Fsqd
_refine_ls_weighting_details 'calc w=1/[\s^2^(Fo^2^)+(0.1027P)^2^+0.0000P] where P=(Fo^2^+2Fc^2^)/3'
_refine_ls_weighting_scheme calc
_refine_ls_wR_factor_gt 0.1616
_refine_ls_wR_factor_ref 0.1699
_reflns_number_gt 4028
_reflns_number_total 5908
_reflns_threshold_expression >2sigma(I)
_cod_data_source_file c6dt04433f2.cif
_cod_data_source_block SNNU-21
_cod_depositor_comments
;
The following automatic conversions were performed:

'_symmetry_cell_setting' value 'Orthorhombic' changed to
'orthorhombic' according to
/usr/data/users/saulius/crontab/automatic-downloads/rss-feeds/RSC/lib/dictionaries/cif_core.dic
dictionary named 'cif_core.dic' version 2.4.2 from 2011-04-26.

Automatic conversion script
Id: cif_fix_values 4268 2015-11-12 08:31:59Z antanas 

 Adding full bibliography for 7041397--7041399.cif.
;
_cod_original_sg_symbol_H-M Ibca
_cod_database_code 7041398

loop_
_symmetry_equiv_pos_as_xyz
'x, y, z'
'-x+1/2, -y, z+1/2'
'-x, y+1/2, -z+1/2'
'x+1/2, -y+1/2, -z'
'x+1/2, y+1/2, z+1/2'
'-x+1, -y+1/2, z+1'
'-x+1/2, y+1, -z+1'
'x+1, -y+1, -z+1/2'
'-x, -y, -z'
'x-1/2, y, -z-1/2'
'x, -y-1/2, z-1/2'
'-x-1/2, y-1/2, z'
'-x+1/2, -y+1/2, -z+1/2'
'x, y+1/2, -z'
'x+1/2, -y, z'
'-x, y, z+1/2'

loop_
_atom_site_label
_atom_site_type_symbol
_atom_site_fract_x
_atom_site_fract_y
_atom_site_fract_z
_atom_site_U_iso_or_equiv
_atom_site_adp_type
_atom_site_occupancy
_atom_site_symmetry_multiplicity
_atom_site_calc_flag
_atom_site_refinement_flags
Cd1 Cd 0.70141(4) 0.10061(2) 0.599126(18) 0.0371(2) Uani 1 1 d .
Cd2 Cd 0.7500 0.06675(3) 0.5000 0.0337(3) Uani 1 2 d S
Cd3 Cd 1.07223(4) 0.10432(2) 0.588512(18) 0.0378(2) Uani 1 1 d .
C1 C 1.1453(13) 0.2144(5) 0.4877(5) 0.168(10) Uani 1 1 d .
H1C H 1.1569 0.1851 0.4795 0.201 Uiso 1 1 calc R
C2 C 0.6584(16) 0.2496(5) 0.5366(5) 0.221(14) Uani 1 1 d .
H2C H 0.6724 0.2545 0.5617 0.265 Uiso 1 1 calc R
C3 C 0.6498(8) 0.2059(4) 0.5222(3) 0.078(4) Uani 1 1 d .
C4 C 0.6688(8) 0.1653(4) 0.5473(3) 0.067(3) Uani 1 1 d .
C5 C 1.0984(7) 0.1786(5) 0.5460(4) 0.066(3) Uani 1 1 d .
C6 C 0.6261(6) 0.2009(3) 0.4863(3) 0.052(3) Uani 1 1 d .
H6A H 0.6230 0.1718 0.4762 0.062 Uiso 1 1 calc R
C7 C 1.0819(8) 0.0880(5) 0.7294(3) 0.080(4) Uani 1 1 d .
H7A H 1.0393 0.0727 0.7202 0.096 Uiso 1 1 calc R
C8 C 1.1169(8) 0.2200(4) 0.5221(3) 0.074(4) Uani 1 1 d .
C9 C 1.1062(6) 0.2631(4) 0.5360(3) 0.058(3) Uani 1 1 d .
H9A H 1.0860 0.2676 0.5601 0.069 Uiso 1 1 calc R
C10 C 0.6971(8) 0.1268(5) 0.7808(3) 0.087(4) Uani 1 1 d .
H10A H 0.7320 0.1391 0.7978 0.104 Uiso 1 1 calc R
C11 C 1.1229(6) -0.0007(3) 0.5934(3) 0.050(3) Uani 1 1 d .
C12 C 0.6545(5) -0.0227(3) 0.5390(3) 0.037(2) Uani 1 1 d .
C13 C 0.7126(8) 0.1277(5) 0.7421(3) 0.088(4) Uani 1 1 d .
H13A H 0.7575 0.1410 0.7334 0.105 Uiso 1 1 calc R
C14 C 0.5959(8) 0.0907(4) 0.7311(3) 0.079(4) Uani 1 1 d .
H14A H 0.5595 0.0797 0.7142 0.094 Uiso 1 1 calc R
C15 C 0.6805(8) 0.1092(4) 0.6756(3) 0.057(3) Uani 1 1 d .
C16 C 1.1124(8) 0.1071(4) 0.6629(3) 0.058(3) Uani 1 1 d .
C17 C 0.9144(6) 0.0801(3) 0.5431(2) 0.039(2) Uani 1 1 d .
C18 C 1.1308(7) 0.1079(4) 0.7060(3) 0.051(3) Uani 1 1 d .
C19 C 0.8869(6) 0.1019(4) 0.5975(3) 0.049(3) Uani 1 1 d .
C20 C 0.6630(7) 0.1095(3) 0.7171(3) 0.047(3) Uani 1 1 d .
N1 N 1.0973(7) -0.0027(4) 0.6292(3) 0.114(5) Uani 1 1 d .
H1A H 1.1029 -0.0273 0.6422 0.137 Uiso 1 1 calc R
H1B H 1.0752 0.0205 0.6392 0.137 Uiso 1 1 calc R
N2 N 0.6609(5) -0.0498(3) 0.5073(2) 0.062(3) Uani 1 1 d .
H2A H 0.6805 -0.0391 0.4868 0.075 Uiso 1 1 calc R
H2B H 0.6453 -0.0775 0.5080 0.075 Uiso 1 1 calc R
N3 N 0.8949(5) 0.1176(4) 0.6350(2) 0.091(4) Uani 1 1 d .
H3A H 0.8550 0.1222 0.6488 0.109 Uiso 1 1 calc R
H3B H 0.9397 0.1227 0.6442 0.109 Uiso 1 1 calc R
N4 N 0.9569(5) 0.0670(3) 0.5114(2) 0.059(3) Uani 1 1 d .
H4A H 0.9340 0.0568 0.4915 0.071 Uiso 1 1 calc R
H4B H 1.0059 0.0691 0.5117 0.071 Uiso 1 1 calc R
N5 N 0.6597(4) 0.0783(3) 0.45451(18) 0.0366(19) Uani 1 1 d .
N6 N 0.9481(5) 0.0935(3) 0.5754(2) 0.048(2) Uani 1 1 d .
N7 N 0.8231(4) 0.0936(3) 0.5819(2) 0.041(2) Uani 1 1 d .
N8 N 1.1202(4) 0.0377(3) 0.5704(2) 0.041(2) Uani 1 1 d .
N9 N 0.6580(5) 0.0360(3) 0.5762(2) 0.043(2) Uani 1 1 d .
N10 N 0.6774(4) 0.0198(3) 0.53943(18) 0.040(2) Uani 1 1 d .
O1 O 0.6710(7) 0.1721(3) 0.5833(2) 0.102(4) Uani 1 1 d .
O2 O 1.1122(7) 0.1406(3) 0.5346(3) 0.125(5) Uani 1 1 d .
O3 O 1.1603(5) 0.1220(3) 0.6399(2) 0.081(3) Uani 1 1 d .
O4 O 1.0713(5) 0.1848(2) 0.5796(2) 0.072(2) Uani 1 1 d .
O5 O 0.6282(6) 0.0932(3) 0.6532(2) 0.082(3) Uani 1 1 d .
O6 O 1.0503(5) 0.0899(3) 0.6526(2) 0.064(2) Uani 1 1 d .
O7 O 0.7405(5) 0.1238(4) 0.6641(2) 0.087(3) Uani 1 1 d .
O8 O 0.6768(4) 0.1277(2) 0.53318(17) 0.0455(17) Uani 1 1 d .

loop_
_atom_site_aniso_label
_atom_site_aniso_U_11
_atom_site_aniso_U_22
_atom_site_aniso_U_33
_atom_site_aniso_U_23
_atom_site_aniso_U_13
_atom_site_aniso_U_12
Cd1 0.0578(5) 0.0372(4) 0.0165(4) -0.0008(3) 0.0047(3) -0.0003(4)
Cd2 0.0501(6) 0.0379(6) 0.0131(5) 0.000 -0.0012(4) 0.000
Cd3 0.0563(5) 0.0335(4) 0.0237(4) 0.0006(3) -0.0068(3) -0.0012(4)
C1 0.37(3) 0.028(8) 0.106(13) 0.013(8) 0.107(17) 0.004(12)
C2 0.52(4) 0.039(9) 0.106(14) 0.004(10) -0.17(2) 0.024(16)
C3 0.158(13) 0.053(8) 0.022(6) -0.001(6) -0.006(7) 0.025(8)
C4 0.122(11) 0.052(8) 0.025(7) 0.004(6) -0.009(6) 0.014(7)
C5 0.065(8) 0.059(9) 0.074(10) 0.008(7) -0.001(7) -0.011(6)
C6 0.087(8) 0.028(6) 0.041(7) 0.012(5) 0.002(6) 0.001(5)
C7 0.110(11) 0.090(10) 0.040(8) 0.015(7) -0.016(7) -0.029(8)
C8 0.142(12) 0.039(7) 0.043(7) 0.006(6) 0.022(7) -0.011(7)
C9 0.082(8) 0.043(7) 0.048(7) 0.010(6) 0.016(6) 0.003(6)
C10 0.118(12) 0.118(12) 0.024(7) -0.027(7) 0.001(7) 0.004(10)
C11 0.080(8) 0.033(6) 0.036(6) 0.014(5) 0.017(5) 0.009(6)
C12 0.040(6) 0.036(6) 0.034(6) 0.001(5) 0.007(4) 0.005(5)
C13 0.089(10) 0.128(12) 0.045(9) 0.033(8) 0.040(7) -0.020(9)
C14 0.120(12) 0.078(9) 0.037(7) 0.008(6) 0.010(7) -0.004(8)
C15 0.087(10) 0.056(8) 0.029(7) 0.005(6) 0.007(7) 0.017(7)
C16 0.088(10) 0.051(7) 0.035(7) -0.017(6) -0.019(7) 0.036(7)
C17 0.044(6) 0.067(7) 0.007(5) -0.005(5) -0.002(4) 0.005(5)
C18 0.078(8) 0.070(8) 0.006(5) -0.014(5) -0.004(5) 0.012(6)
C19 0.049(7) 0.068(8) 0.029(6) -0.011(5) 0.009(5) -0.002(6)
C20 0.079(8) 0.050(7) 0.014(5) -0.002(5) 0.023(5) -0.001(6)
N1 0.234(14) 0.061(7) 0.047(7) 0.006(6) 0.076(8) 0.044(8)
N2 0.105(7) 0.053(6) 0.028(5) -0.028(4) 0.019(5) -0.031(5)
N3 0.066(7) 0.178(12) 0.028(5) -0.043(7) -0.002(5) 0.018(7)
N4 0.049(5) 0.089(7) 0.039(5) -0.025(5) -0.008(4) 0.014(5)
N5 0.048(5) 0.054(5) 0.008(4) 0.001(4) 0.002(3) -0.001(4)
N6 0.061(6) 0.065(6) 0.019(4) -0.020(4) -0.015(4) -0.012(4)
N7 0.033(5) 0.073(6) 0.016(4) -0.011(4) -0.008(3) 0.000(4)
N8 0.068(6) 0.032(5) 0.023(4) 0.004(4) 0.014(4) 0.007(4)
N9 0.067(6) 0.041(5) 0.020(4) 0.000(4) 0.011(4) -0.007(4)
N10 0.061(5) 0.046(5) 0.011(4) -0.006(4) 0.001(3) -0.006(4)
O1 0.212(11) 0.053(5) 0.043(6) -0.005(4) -0.027(6) 0.045(6)
O2 0.224(13) 0.036(5) 0.114(8) 0.022(6) 0.096(8) 0.009(6)
O3 0.101(7) 0.116(8) 0.026(4) 0.009(5) -0.002(4) -0.006(6)
O4 0.134(7) 0.047(5) 0.036(5) 0.007(4) 0.002(5) -0.011(5)
O5 0.142(9) 0.061(6) 0.041(5) -0.005(4) 0.016(5) -0.010(5)
O6 0.084(6) 0.075(6) 0.034(4) -0.015(4) -0.019(4) 0.010(5)
O7 0.074(6) 0.156(9) 0.031(4) -0.001(5) 0.015(4) 0.005(6)
O8 0.081(5) 0.028(4) 0.028(4) 0.000(3) -0.002(3) 0.009(3)

loop_
_atom_type_symbol
_atom_type_description
_atom_type_scat_dispersion_real
_atom_type_scat_dispersion_imag
_atom_type_scat_source
C C 0.0033 0.0016 'International Tables Vol C Tables 4.2.6.8 and 6.1.1.4'
H H 0.0000 0.0000 'International Tables Vol C Tables 4.2.6.8 and 6.1.1.4'
N N 0.0061 0.0033 'International Tables Vol C Tables 4.2.6.8 and 6.1.1.4'
O O 0.0106 0.0060 'International Tables Vol C Tables 4.2.6.8 and 6.1.1.4'
Cd Cd -0.8075 1.2024 'International Tables Vol C Tables 4.2.6.8 and 6.1.1.4'

loop_
_geom_angle_atom_site_label_1
_geom_angle_atom_site_label_2
_geom_angle_atom_site_label_3
_geom_angle
_geom_angle_site_symmetry_1
_geom_angle_site_symmetry_3
N9 Cd1 N7 98.6(3) . .
N9 Cd1 O1 129.6(3) . .
N7 Cd1 O1 104.3(4) . .
N9 Cd1 O5 91.8(3) . .
N7 Cd1 O5 138.5(3) . .
O1 Cd1 O5 99.3(3) . .
N9 Cd1 O7 132.0(3) . .
N7 Cd1 O7 90.9(3) . .
O1 Cd1 O7 92.2(3) . .
O5 Cd1 O7 54.3(3) . .
N9 Cd1 O8 82.8(2) . .
N7 Cd1 O8 86.5(2) . .
O1 Cd1 O8 55.1(2) . .
O5 Cd1 O8 134.8(3) . .
O7 Cd1 O8 145.0(3) . .
N9 Cd1 C4 106.7(3) . .
N7 Cd1 C4 94.7(3) . .
O1 Cd1 C4 28.3(3) . .
O5 Cd1 C4 120.6(4) . .
O7 Cd1 C4 119.3(4) . .
O8 Cd1 C4 26.8(3) . .
N9 Cd1 C15 113.3(3) . .
N7 Cd1 C15 114.0(3) . .
O1 Cd1 C15 97.3(3) . .
O5 Cd1 C15 28.2(3) . .
O7 Cd1 C15 26.1(3) . .
O8 Cd1 C15 150.1(3) . .
C4 Cd1 C15 125.1(3) . .
N5 Cd2 N5 162.9(4) 7_645 .
N5 Cd2 N10 92.7(2) 7_645 .
N5 Cd2 N10 97.5(3) . .
N5 Cd2 N10 97.5(3) 7_645 7_645
N5 Cd2 N10 92.7(2) . 7_645
N10 Cd2 N10 107.5(4) . 7_645
N5 Cd2 O8 82.4(2) 7_645 7_645
N5 Cd2 O8 85.3(2) . 7_645
N10 Cd2 O8 169.6(2) . 7_645
N10 Cd2 O8 82.3(2) 7_645 7_645
N5 Cd2 O8 85.3(2) 7_645 .
N5 Cd2 O8 82.4(2) . .
N10 Cd2 O8 82.3(2) . .
N10 Cd2 O8 169.6(2) 7_645 .
O8 Cd2 O8 88.1(3) 7_645 .
N6 Cd3 N8 100.5(3) . .
N6 Cd3 O2 101.0(4) . .
N8 Cd3 O2 93.2(3) . .
N6 Cd3 O6 90.8(3) . .
N8 Cd3 O6 100.4(3) . .
O2 Cd3 O6 160.1(4) . .
N6 Cd3 O4 96.1(3) . .
N8 Cd3 O4 146.9(3) . .
O2 Cd3 O4 55.3(3) . .
O6 Cd3 O4 107.9(3) . .
N6 Cd3 O3 142.8(3) . .
N8 Cd3 O3 99.4(3) . .
O2 Cd3 O3 109.0(4) . .
O6 Cd3 O3 54.6(3) . .
O4 Cd3 O3 83.7(3) . .
N6 Cd3 C5 99.5(3) . .
N8 Cd3 C5 119.4(4) . .
O2 Cd3 C5 26.7(3) . .
O6 Cd3 C5 135.7(4) . .
O4 Cd3 C5 28.6(3) . .
O3 Cd3 C5 97.7(3) . .
N6 Cd3 C16 117.0(4) . .
N8 Cd3 C16 101.9(3) . .
O2 Cd3 C16 135.2(5) . .
O6 Cd3 C16 27.4(3) . .
O4 Cd3 C16 95.7(3) . .
O3 Cd3 C16 27.3(3) . .
C5 Cd3 C16 118.0(4) . .
C8 C1 C2 122.4(14) . 4_556
C3 C2 C1 117.7(13) . 4_456
C6 C3 C2 118.6(11) . .
C6 C3 C4 122.0(10) . .
C2 C3 C4 119.4(10) . .
O8 C4 O1 122.7(10) . .
O8 C4 C3 119.9(9) . .
O1 C4 C3 117.2(10) . .
O8 C4 Cd1 67.3(6) . .
O1 C4 Cd1 55.6(5) . .
C3 C4 Cd1 172.8(8) . .
O2 C5 O4 120.6(12) . .
O2 C5 C8 120.9(12) . .
O4 C5 C8 118.4(12) . .
O2 C5 Cd3 58.0(7) . .
O4 C5 Cd3 62.6(6) . .
C8 C5 Cd3 177.5(9) . .
C3 C6 C9 122.6(10) . 4_456
C18 C7 C14 118.5(12) . 10_657
C1 C8 C9 119.8(11) . .
C1 C8 C5 119.3(12) . .
C9 C8 C5 120.9(11) . .
C6 C9 C8 118.4(10) 4_556 .
C18 C10 C13 120.6(12) 10_557 .
N9 C11 N8 112.2(8) 15 .
N9 C11 N1 122.7(9) 15 .
N8 C11 N1 125.0(9) . .
N10 C12 N8 116.3(8) . 15_455
N10 C12 N2 122.4(8) . .
N8 C12 N2 121.2(9) 15_455 .
C20 C13 C10 120.4(12) . .
C20 C14 C7 121.2(12) . 10_557
O7 C15 O5 122.8(11) . .
O7 C15 C20 120.3(12) . .
O5 C15 C20 116.9(12) . .
O7 C15 Cd1 65.5(6) . .
O5 C15 Cd1 57.4(6) . .
C20 C15 Cd1 173.5(10) . .
O6 C16 O3 122.4(10) . .
O6 C16 C18 118.1(12) . .
O3 C16 C18 119.5(12) . .
O6 C16 Cd3 58.8(5) . .
O3 C16 Cd3 63.7(6) . .
C18 C16 Cd3 176.8(10) . .
N5 C17 N6 113.3(8) 7_645 .
N5 C17 N4 124.8(8) 7_645 .
N6 C17 N4 121.8(9) . .
C7 C18 C10 120.9(10) . 10_657
C7 C18 C16 118.0(12) . .
C10 C18 C16 121.0(11) 10_657 .
N7 C19 N6 114.3(9) . .
N7 C19 N3 124.1(9) . .
N6 C19 N3 121.6(9) . .
C13 C20 C14 118.2(9) . .
C13 C20 C15 120.7(11) . .
C14 C20 C15 121.2(11) . .
C17 N5 N7 105.2(7) 7_645 7_645
C17 N5 Cd2 130.7(5) 7_645 .
N7 N5 Cd2 123.2(6) 7_645 .
C19 N6 C17 101.3(8) . .
C19 N6 Cd3 128.7(6) . .
C17 N6 Cd3 129.9(7) . .
C19 N7 N5 105.9(7) . 7_645
C19 N7 Cd1 134.8(6) . .
N5 N7 Cd1 119.3(5) 7_645 .
C12 N8 C11 101.5(8) 15 .
C12 N8 Cd3 134.4(6) 15 .
C11 N8 Cd3 124.1(6) . .
C11 N9 N10 105.1(7) 15_455 .
C11 N9 Cd1 131.0(6) 15_455 .
N10 N9 Cd1 122.9(6) . .
C12 N10 N9 104.9(7) . .
C12 N10 Cd2 136.3(6) . .
N9 N10 Cd2 118.3(5) . .
C4 O1 Cd1 96.1(7) . .
C5 O2 Cd3 95.3(8) . .
C16 O3 Cd3 89.1(7) . .
C5 O4 Cd3 88.8(7) . .
C15 O5 Cd1 94.4(7) . .
C16 O6 Cd3 93.8(7) . .
C15 O7 Cd1 88.4(7) . .
C4 O8 Cd2 154.3(8) . .
C4 O8 Cd1 85.9(6) . .
Cd2 O8 Cd1 96.9(2) . .

loop_
_geom_bond_atom_site_label_1
_geom_bond_atom_site_label_2
_geom_bond_distance
_geom_bond_site_symmetry_2
Cd1 N9 2.200(8) .
Cd1 N7 2.224(8) .
Cd1 O1 2.239(8) .
Cd1 O5 2.309(8) .
Cd1 O7 2.488(8) .
Cd1 O8 2.496(6) .
Cd1 C4 2.699(11) .
Cd1 C15 2.732(11) .
Cd2 N5 2.277(7) 7_645
Cd2 N5 2.277(7) .
Cd2 N10 2.337(7) .
Cd2 N10 2.337(7) 7_645
Cd2 O8 2.494(7) 7_645
Cd2 O8 2.494(6) .
Cd3 N6 2.243(8) .
Cd3 N8 2.225(7) .
Cd3 O2 2.290(8) .
Cd3 O6 2.330(7) .
Cd3 O4 2.389(7) .
Cd3 O3 2.435(8) .
Cd3 C5 2.690(13) .
Cd3 C16 2.717(11) .
C1 C8 1.323(18) .
C1 C2 1.381(19) 4_556
C2 C3 1.391(18) .
C2 C1 1.381(19) 4_456
C3 C6 1.342(15) .
C3 C4 1.524(15) .
C4 O8 1.221(12) .
C4 O1 1.286(12) .
C5 O2 1.214(14) .
C5 O4 1.288(14) .
C5 C8 1.517(16) .
C6 C9 1.364(13) 4_456
C7 C18 1.326(16) .
C7 C14 1.416(16) 10_657
C8 C9 1.371(15) .
C9 C6 1.364(13) 4_556
C10 C18 1.367(16) 10_557
C10 C13 1.392(16) .
C11 N9 1.350(12) 15
C11 N8 1.392(12) .
C11 N1 1.341(12) .
C12 N10 1.311(11) .
C12 N8 1.335(11) 15_455
C12 N2 1.379(11) .
C13 C20 1.346(16) .
C14 C20 1.388(16) .
C14 C7 1.416(16) 10_557
C15 O7 1.202(14) .
C15 O5 1.296(14) .
C15 C20 1.498(14) .
C16 O6 1.252(14) .
C16 O3 1.246(14) .
C16 C18 1.554(14) .
C17 N5 1.300(11) 7_645
C17 N6 1.343(11) .
C17 N4 1.398(11) .
C18 C10 1.367(16) 10_657
C19 N7 1.269(12) .
C19 N6 1.347(12) .
C19 N3 1.409(13) .
N5 C17 1.300(11) 7_645
N5 N7 1.392(10) 7_645
N7 N5 1.392(10) 7_645
N8 C12 1.335(11) 15
N9 C11 1.350(12) 15_455
N9 N10 1.424(10) .

loop_
_platon_squeeze_void_nr
_platon_squeeze_void_average_x
_platon_squeeze_void_average_y
_platon_squeeze_void_average_z
_platon_squeeze_void_volume
_platon_squeeze_void_count_electrons
1 0.073 -0.048 0.250 4668.2 1730.1
2 0.368 0.032 0.750 4668.2 1730.1
